data_1514462
loop_
_publ_author_name
'Chilton, Nicholas F.'
'Langley, Stuart K.'
'Moubaraki, Boujemaa'
'Soncini, Alessandro'
'Batten, Stuart R.'
'Murray, Keith S.'

_publ_section_title
;
 Single molecule magnetism in a family of mononuclear \b-diketonate
 lanthanide(iii) complexes: rationalization of magnetic anisotropy in
 complexes of low symmetry
;
_journal_issue 4
_journal_name_full 'Chemical Science'
_journal_page_first 1719
_journal_paper_doi 10.1039/c3sc22300k
_journal_volume 4
_journal_year 2013
_chemical_formula_sum 'C19 H24 N7 O14 Tb'
_chemical_formula_weight 733.37
_chemical_name_systematic
;
?
;
_space_group_IT_number 14
_symmetry_cell_setting monoclinic
_symmetry_space_group_name_Hall '-P 2ybc'
_symmetry_space_group_name_H-M 'P 1 21/c 1'
_atom_sites_solution_hydrogens geom
_atom_sites_solution_primary direct
_atom_sites_solution_secondary difmap
_audit_creation_method SHELXL-97
_cell_angle_alpha 90.00
_cell_angle_beta 102.875(4)
_cell_angle_gamma 90.00
_cell_formula_units_Z 4
_cell_length_a 13.0909(18)
_cell_length_b 14.851(3)
_cell_length_c 13.916(2)
_cell_measurement_temperature 123(2)
_cell_volume 2637.4(7)
_computing_structure_refinement 'SHELXL-97 (Sheldrick, 1997)'
_computing_structure_solution 'SHELXS-97 (Sheldrick, 1990)'
_diffrn_ambient_temperature 123(2)
_diffrn_measured_fraction_theta_full 0.903
_diffrn_measured_fraction_theta_max 0.903
_diffrn_measurement_device_type 'APEX X8'
_diffrn_measurement_method 'scans in phi and omega'
_diffrn_radiation_monochromator graphite
_diffrn_radiation_source 'fine-focus sealed tube'
_diffrn_radiation_type MoK\a
_diffrn_radiation_wavelength 0.71073
_diffrn_reflns_av_R_equivalents 0.0818
_diffrn_reflns_av_sigmaI/netI 0.1216
_diffrn_reflns_limit_h_max 10
_diffrn_reflns_limit_h_min -14
_diffrn_reflns_limit_k_max 17
_diffrn_reflns_limit_k_min -17
_diffrn_reflns_limit_l_max 15
_diffrn_reflns_limit_l_min -16
_diffrn_reflns_number 9058
_diffrn_reflns_theta_full 25.00
_diffrn_reflns_theta_max 25.00
_diffrn_reflns_theta_min 2.74
_exptl_absorpt_coefficient_mu 2.764
_exptl_absorpt_correction_T_max 0.9
_exptl_absorpt_correction_T_min 0.78
_exptl_absorpt_correction_type multi-scan
_exptl_absorpt_process_details SADABS
_exptl_crystal_colour yellow
_exptl_crystal_density_diffrn 1.847
_exptl_crystal_density_method 'not measured'
_exptl_crystal_F_000 1456
_exptl_crystal_size_max 0.4
_exptl_crystal_size_mid 0.2
_exptl_crystal_size_min 0.1
_refine_diff_density_max 2.077
_refine_diff_density_min -2.847
_refine_diff_density_rms 0.226
_refine_ls_extinction_method none
_refine_ls_goodness_of_fit_ref 1.117
_refine_ls_hydrogen_treatment mixed
_refine_ls_matrix_type full
_refine_ls_number_parameters 376
_refine_ls_number_reflns 4210
_refine_ls_number_restraints 23
_refine_ls_restrained_S_all 1.116
_refine_ls_R_factor_all 0.1102
_refine_ls_R_factor_gt 0.0855
_refine_ls_shift/su_max 0.000
_refine_ls_shift/su_mean 0.000
_refine_ls_structure_factor_coef Fsqd
_refine_ls_weighting_details 'calc w=1/[\s^2^(Fo^2^)+(0.0000P)^2^+69.3169P] where P=(Fo^2^+2Fc^2^)/3'
_refine_ls_weighting_scheme calc
_refine_ls_wR_factor_gt 0.1857
_refine_ls_wR_factor_ref 0.1998
_reflns_number_gt 3311
_reflns_number_total 4210
_reflns_threshold_expression >2sigma(I)
_cod_data_source_file c3sc22300k.txt
_cod_data_source_block 7c:\users\nick\desktop\xrd\honour~1\tb(no3~1\p21c
_cod_original_cell_volume 2637.5(7)
_cod_original_sg_symbol_H-M P21/c
_cod_database_code 1514462

loop_
_symmetry_equiv_pos_as_xyz
'x, y, z'
'-x, y+1/2, -z+1/2'
'-x, -y, -z'
'x, -y-1/2, z-1/2'

loop_
_atom_site_label
_atom_site_type_symbol
_atom_site_fract_x
_atom_site_fract_y
_atom_site_fract_z
_atom_site_U_iso_or_equiv
_atom_site_adp_type
_atom_site_occupancy
_atom_site_symmetry_multiplicity
_atom_site_calc_flag
_atom_site_refinement_flags
Tb1 Tb 0.74671(6) 0.08911(4) 0.77844(5) 0.0200(2) Uani 1 1 d .
N4 N 1.0534(10) 0.2217(8) 0.9321(8) 0.022(3) Uani 1 1 d D
H20 H 1.0030 0.1844 0.9048 0.027 Uiso 1 1 calc RD
N2 N 0.6116(10) -0.1590(8) 0.6189(8) 0.024(3) Uani 1 1 d D
H10 H 0.6348 -0.1036 0.6307 0.029 Uiso 1 1 calc RD
C14 C 1.0360(11) 0.3105(9) 0.9233(9) 0.016(3) Uani 1 1 d U
C1 C 1.0754(14) -0.0479(11) 0.8976(12) 0.042(5) Uani 1 1 d .
H1 H 1.1124 0.0067 0.8852 0.064 Uiso 1 1 calc R
H2 H 1.1077 -0.1006 0.8741 0.064 Uiso 1 1 calc R
H3 H 1.0796 -0.0538 0.9685 0.064 Uiso 1 1 calc R
C10 C 0.5746(12) 0.3628(10) 0.7117(10) 0.025(3) Uani 1 1 d .
H12 H 0.5708 0.3807 0.6433 0.037 Uiso 1 1 calc R
H13 H 0.5805 0.4166 0.7534 0.037 Uiso 1 1 calc R
H11 H 0.5111 0.3295 0.7158 0.037 Uiso 1 1 calc R
C11 C 0.6683(14) 0.3041(10) 0.7465(11) 0.032(4) Uani 1 1 d .
C13 C 0.8549(12) 0.2953(9) 0.8317(10) 0.019(3) Uani 1 1 d .
C4 C 0.8106(12) -0.1248(10) 0.7509(10) 0.023(3) Uani 1 1 d .
C2 C 0.9630(12) -0.0418(10) 0.8443(10) 0.023(3) Uani 1 1 d .
C7 C 0.5386(15) -0.3295(10) 0.5839(11) 0.035(4) Uani 1 1 d .
H7 H 0.5126 -0.3890 0.5703 0.041 Uiso 1 1 calc R
C17 C 1.2235(11) 0.2406(9) 1.0283(10) 0.023(3) Uani 1 1 d .
H18 H 1.2863 0.2158 1.0668 0.027 Uiso 1 1 calc R
C18 C 1.1457(12) 0.1873(9) 0.9816(10) 0.023(3) Uani 1 1 d .
H19 H 1.1557 0.1239 0.9832 0.028 Uiso 1 1 calc R
C12 C 0.7607(12) 0.3440(9) 0.7920(10) 0.026(4) Uani 1 1 d .
H14 H 0.7624 0.4078 0.7976 0.031 Uiso 1 1 calc R
C5 C 0.6719(12) -0.2270(10) 0.6632(9) 0.022(3) Uani 1 1 d .
C8 C 0.4795(14) -0.2568(11) 0.5395(11) 0.033(4) Uani 1 1 d .
H8 H 0.4128 -0.2666 0.4970 0.040 Uiso 1 1 calc R
C3 C 0.9142(14) -0.1211(10) 0.8060(10) 0.031(4) Uani 1 1 d .
H4 H 0.9530 -0.1756 0.8177 0.038 Uiso 1 1 calc R
C16 C 1.2096(13) 0.3335(10) 1.0188(10) 0.028(4) Uani 1 1 d .
H17 H 1.2657 0.3717 1.0493 0.034 Uiso 1 1 calc R
C6 C 0.6314(11) -0.3168(10) 0.6455(11) 0.025(3) Uani 1 1 d .
H6 H 0.6702 -0.3666 0.6773 0.029 Uiso 1 1 calc R
O2 O 0.7538(9) -0.0582(6) 0.7196(8) 0.029(2) Uani 1 1 d .
O4 O 0.8580(8) 0.2099(6) 0.8362(7) 0.023(2) Uani 1 1 d .
O3 O 0.6542(8) 0.2210(7) 0.7318(7) 0.030(3) Uani 1 1 d .
O5 O 0.8238(9) 0.1162(7) 0.6411(8) 0.032(3) Uani 1 1 d D
O7 O 0.6034(9) 0.0581(7) 0.6263(7) 0.029(3) Uani 1 1 d .
N1 N 0.7696(11) -0.2090(8) 0.7223(8) 0.029(3) Uani 1 1 d D
H5 H 0.8097 -0.2557 0.7438 0.034 Uiso 1 1 calc RD
O9 O 0.7099(9) 0.1214(7) 0.9413(7) 0.035(3) Uani 1 1 d .
O10 O 0.7272(9) -0.0210(7) 0.9104(7) 0.030(3) Uani 1 1 d .
N3 N 0.9443(10) 0.3445(8) 0.8728(8) 0.025(3) Uani 1 1 d D
H15 H 0.9406 0.4033 0.8652 0.030 Uiso 1 1 calc RD
O6 O 0.5572(8) 0.0565(7) 0.7671(7) 0.028(2) Uani 1 1 d U
N5 N 0.5268(10) 0.0576(8) 0.6750(9) 0.025(3) Uani 1 1 d .
O11 O 0.6681(10) 0.0215(8) 1.0381(8) 0.043(3) Uani 1 1 d .
O8 O 0.4349(10) 0.0536(8) 0.6312(8) 0.047(3) Uani 1 1 d .
N6 N 0.7001(10) 0.0382(9) 0.9654(9) 0.026(3) Uani 1 1 d .
O13 O 0.9823(9) -0.4638(7) 0.8605(8) 0.031(3) Uani 1 1 d .
O12 O 0.9434(11) -0.3343(7) 0.7943(9) 0.046(3) Uani 1 1 d .
C15 C 1.1208(12) 0.3712(10) 0.9685(11) 0.026(3) Uani 1 1 d .
H16 H 1.1133 0.4347 0.9627 0.031 Uiso 1 1 calc R
C9 C 0.5174(14) -0.1714(10) 0.5570(11) 0.034(4) Uani 1 1 d .
H9 H 0.4780 -0.1213 0.5262 0.040 Uiso 1 1 calc R
C19 C 0.811(2) 0.1847(16) 0.5722(17) 0.074(8) Uani 1 1 d .
H23 H 0.7906 0.1590 0.5058 0.110 Uiso 1 1 calc R
H21 H 0.8773 0.2174 0.5788 0.110 Uiso 1 1 calc R
H22 H 0.7566 0.2261 0.5830 0.110 Uiso 1 1 calc R
N7 N 0.9120(12) -0.4099(8) 0.8136(9) 0.034(3) Uani 1 1 d .
O14 O 0.8189(9) -0.4344(9) 0.7900(9) 0.045(3) Uani 1 1 d .
O1 O 0.9194(7) 0.0351(6) 0.8382(6) 0.0133(19) Uani 1 1 d U
H24 H 0.884(5) 0.093(9) 0.651(10) 0.016 Uiso 1 1 d D

loop_
_atom_site_aniso_label
_atom_site_aniso_U_11
_atom_site_aniso_U_22
_atom_site_aniso_U_33
_atom_site_aniso_U_23
_atom_site_aniso_U_13
_atom_site_aniso_U_12
Tb1 0.0244(4) 0.0113(3) 0.0226(4) 0.0007(3) 0.0013(3) 0.0007(3)
N4 0.024(7) 0.014(6) 0.028(6) 0.006(5) 0.003(5) 0.001(5)
N2 0.033(8) 0.018(6) 0.020(6) -0.001(5) 0.005(6) 0.004(5)
C14 0.016(6) 0.021(6) 0.016(5) -0.003(4) 0.014(5) -0.001(5)
C1 0.055(13) 0.014(8) 0.043(10) -0.003(7) -0.021(9) 0.013(8)
C10 0.022(9) 0.031(9) 0.023(7) 0.002(6) 0.007(6) 0.006(7)
C11 0.040(11) 0.019(8) 0.028(8) -0.003(6) -0.009(7) 0.003(7)
C13 0.021(9) 0.020(8) 0.019(7) 0.000(5) 0.012(6) -0.004(6)
C4 0.025(9) 0.030(8) 0.021(7) -0.006(6) 0.019(7) -0.009(7)
C2 0.031(10) 0.022(8) 0.019(7) 0.008(6) 0.014(6) 0.006(7)
C7 0.061(13) 0.015(8) 0.029(8) -0.001(6) 0.011(8) -0.004(7)
C17 0.020(9) 0.021(8) 0.023(7) 0.007(6) -0.004(6) -0.002(6)
C18 0.031(10) 0.013(7) 0.022(7) -0.006(6) -0.000(6) 0.004(6)
C12 0.035(10) 0.008(7) 0.030(8) 0.006(6) -0.003(7) 0.003(6)
C5 0.023(9) 0.032(8) 0.009(6) 0.008(6) 0.001(6) 0.007(6)
C8 0.035(11) 0.037(10) 0.027(8) 0.006(7) 0.004(7) 0.001(8)
C3 0.060(13) 0.007(7) 0.023(8) 0.003(6) -0.000(8) 0.008(7)
C16 0.031(10) 0.031(9) 0.022(7) 0.003(6) 0.005(7) -0.011(7)
C6 0.012(8) 0.026(8) 0.035(8) 0.006(6) 0.003(7) -0.007(6)
O2 0.038(7) 0.014(5) 0.034(6) -0.002(4) 0.003(5) 0.010(5)
O4 0.020(6) 0.019(5) 0.028(5) 0.001(4) 0.003(4) 0.012(4)
O3 0.028(7) 0.022(6) 0.035(6) -0.001(5) -0.005(5) 0.005(5)
O5 0.019(7) 0.031(6) 0.044(6) 0.008(5) -0.001(5) -0.001(5)
O7 0.026(7) 0.025(6) 0.032(6) -0.006(4) -0.000(5) -0.005(5)
N1 0.045(9) 0.017(6) 0.020(6) -0.001(5) -0.002(6) 0.009(6)
O9 0.052(8) 0.021(6) 0.026(6) -0.001(4) -0.001(5) 0.015(5)
O10 0.043(7) 0.016(5) 0.026(5) -0.003(4) -0.001(5) 0.009(5)
N3 0.040(9) 0.010(6) 0.020(6) 0.002(5) -0.004(6) -0.006(5)
O6 0.022(5) 0.023(5) 0.036(5) 0.002(4) -0.001(4) -0.019(4)
N5 0.024(8) 0.019(6) 0.023(6) 0.005(5) -0.013(6) -0.002(5)
O11 0.049(9) 0.048(8) 0.032(6) 0.011(6) 0.009(6) 0.003(6)
O8 0.054(9) 0.043(8) 0.036(7) 0.011(5) -0.007(6) 0.001(6)
N6 0.019(8) 0.035(8) 0.028(7) 0.018(6) 0.015(6) 0.010(6)
O13 0.041(7) 0.014(5) 0.038(6) 0.013(4) 0.005(5) 0.005(5)
O12 0.070(10) 0.014(6) 0.061(8) 0.008(5) 0.027(7) 0.003(6)
C15 0.029(10) 0.014(7) 0.033(8) -0.001(6) 0.005(7) -0.000(6)
C9 0.054(12) 0.020(8) 0.023(8) -0.002(6) 0.000(8) 0.009(7)
C19 0.09(2) 0.067(16) 0.076(16) 0.033(13) 0.051(15) 0.041(14)
N7 0.061(11) 0.011(6) 0.032(7) -0.008(6) 0.014(7) -0.009(7)
O14 0.016(7) 0.056(9) 0.058(8) -0.011(6) -0.002(6) -0.004(5)
O1 0.005(4) 0.010(4) 0.023(4) 0.000(3) -0.000(3) 0.001(3)

loop_
_atom_type_symbol
_atom_type_description
_atom_type_scat_dispersion_real
_atom_type_scat_dispersion_imag
_atom_type_scat_source
C C 0.0033 0.0016 'International Tables Vol C Tables 4.2.6.8 and 6.1.1.4'
H H 0.0000 0.0000 'International Tables Vol C Tables 4.2.6.8 and 6.1.1.4'
N N 0.0061 0.0033 'International Tables Vol C Tables 4.2.6.8 and 6.1.1.4'
O O 0.0106 0.0060 'International Tables Vol C Tables 4.2.6.8 and 6.1.1.4'
Tb Tb -0.1723 4.1537 'International Tables Vol C Tables 4.2.6.8 and 6.1.1.4'

loop_
_geom_angle_atom_site_label_1
_geom_angle_atom_site_label_2
_geom_angle_atom_site_label_3
_geom_angle
O3 Tb1 O4 72.2(3)
O3 Tb1 O2 138.5(4)
O4 Tb1 O2 140.0(4)
O3 Tb1 O1 141.5(3)
O4 Tb1 O1 70.5(3)
O2 Tb1 O1 72.4(3)
O3 Tb1 O5 85.5(4)
O4 Tb1 O5 78.7(4)
O2 Tb1 O5 79.7(4)
O1 Tb1 O5 78.3(3)
O3 Tb1 O9 84.1(3)
O4 Tb1 O9 76.7(4)
O2 Tb1 O9 122.2(4)
O1 Tb1 O9 96.3(3)
O5 Tb1 O9 155.1(4)
O3 Tb1 O6 72.3(4)
O4 Tb1 O6 134.8(3)
O2 Tb1 O6 85.0(4)
O1 Tb1 O6 144.4(3)
O5 Tb1 O6 125.0(3)
O9 Tb1 O6 72.6(4)
O3 Tb1 O10 128.5(4)
O4 Tb1 O10 113.9(3)
O2 Tb1 O10 70.5(3)
O1 Tb1 O10 76.5(3)
O5 Tb1 O10 145.5(4)
O9 Tb1 O10 51.9(3)
O6 Tb1 O10 70.1(3)
O3 Tb1 O7 71.2(3)
O4 Tb1 O7 135.6(3)
O2 Tb1 O7 67.6(3)
O1 Tb1 O7 134.5(3)
O5 Tb1 O7 74.2(4)
O9 Tb1 O7 122.9(4)
O6 Tb1 O7 51.2(3)
O10 Tb1 O7 108.3(3)
O3 Tb1 N6 105.7(4)
O4 Tb1 N6 97.5(4)
O2 Tb1 N6 95.9(4)
O1 Tb1 N6 88.4(3)
O5 Tb1 N6 166.7(4)
O9 Tb1 N6 26.4(4)
O6 Tb1 N6 66.5(3)
O10 Tb1 N6 25.8(3)
O7 Tb1 N6 115.9(4)
O3 Tb1 N5 66.8(3)
O4 Tb1 N5 138.9(3)
O2 Tb1 N5 78.0(4)
O1 Tb1 N5 150.2(3)
O5 Tb1 N5 100.2(4)
O9 Tb1 N5 96.3(4)
O6 Tb1 N5 24.8(3)
O10 Tb1 N5 90.4(3)
O7 Tb1 N5 26.7(3)
N6 Tb1 N5 91.1(4)
C14 N4 C18 122.2(13)
C14 N4 H20 118.9
C18 N4 H20 118.9
C5 N2 C9 123.4(14)
C5 N2 H10 118.3
C9 N2 H10 118.3
N4 C14 N3 122.0(12)
N4 C14 C15 118.1(13)
N3 C14 C15 119.8(12)
C2 C1 H1 109.5
C2 C1 H2 109.5
H1 C1 H2 109.5
C2 C1 H3 109.5
H1 C1 H3 109.5
H2 C1 H3 109.5
C11 C10 H12 109.5
C11 C10 H13 109.5
H12 C10 H13 109.5
C11 C10 H11 109.5
H12 C10 H11 109.5
H13 C10 H11 109.5
O3 C11 C12 125.6(14)
O3 C11 C10 116.1(14)
C12 C11 C10 118.3(14)
O4 C13 N3 119.4(13)
O4 C13 C12 122.6(13)
N3 C13 C12 117.8(12)
O2 C4 N1 116.8(14)
O2 C4 C3 125.7(14)
N1 C4 C3 117.3(14)
O1 C2 C3 125.0(15)
O1 C2 C1 117.8(13)
C3 C2 C1 117.2(14)
C6 C7 C8 120.8(15)
C6 C7 H7 119.6
C8 C7 H7 119.6
C18 C17 C16 118.0(14)
C18 C17 H18 121.0
C16 C17 H18 121.0
C17 C18 N4 121.5(13)
C17 C18 H19 119.3
N4 C18 H19 119.3
C11 C12 C13 123.8(13)
C11 C12 H14 118.1
C13 C12 H14 118.1
N2 C5 N1 119.8(14)
N2 C5 C6 117.5(14)
N1 C5 C6 122.6(13)
C9 C8 C7 119.9(16)
C9 C8 H8 120.0
C7 C8 H8 120.0
C2 C3 C4 123.4(14)
C2 C3 H4 118.3
C4 C3 H4 118.3
C15 C16 C17 122.9(14)
C15 C16 H17 118.6
C17 C16 H17 118.6
C7 C6 C5 119.4(14)
C7 C6 H6 120.3
C5 C6 H6 120.3
C4 O2 Tb1 132.9(10)
C13 O4 Tb1 137.6(9)
C11 O3 Tb1 137.3(10)
C19 O5 Tb1 132.3(11)
C19 O5 H24 112(10)
Tb1 O5 H24 110(10)
N5 O7 Tb1 94.4(7)
C4 N1 C5 126.4(13)
C4 N1 H5 116.8
C5 N1 H5 116.8
N6 O9 Tb1 95.9(8)
N6 O10 Tb1 94.5(7)
C14 N3 C13 126.0(12)
C14 N3 H15 117.0
C13 N3 H15 117.0
N5 O6 Tb1 98.4(9)
O8 N5 O6 124.2(14)
O8 N5 O7 121.0(12)
O6 N5 O7 114.7(12)
O8 N5 Tb1 173.7(10)
O6 N5 Tb1 56.8(7)
O7 N5 Tb1 58.9(6)
O11 N6 O10 124.2(13)
O11 N6 O9 119.2(13)
O10 N6 O9 116.6(11)
O11 N6 Tb1 171.6(10)
O10 N6 Tb1 59.7(6)
O9 N6 Tb1 57.7(6)
C16 C15 C14 117.1(14)
C16 C15 H16 121.5
C14 C15 H16 121.5
N2 C9 C8 118.9(14)
N2 C9 H9 120.5
C8 C9 H9 120.5
O5 C19 H23 109.5
O5 C19 H21 109.5
H23 C19 H21 109.5
O5 C19 H22 109.5
H23 C19 H22 109.5
H21 C19 H22 109.5
O14 N7 O12 123.9(15)
O14 N7 O13 120.2(13)
O12 N7 O13 116.0(15)
C2 O1 Tb1 135.1(9)

loop_
_geom_bond_atom_site_label_1
_geom_bond_atom_site_label_2
_geom_bond_distance
Tb1 O3 2.318(10)
Tb1 O4 2.337(10)
Tb1 O2 2.345(9)
Tb1 O1 2.368(9)
Tb1 O5 2.385(12)
Tb1 O9 2.467(11)
Tb1 O6 2.498(10)
Tb1 O10 2.514(10)
Tb1 O7 2.538(10)
Tb1 N6 2.902(11)
Tb1 N5 2.954(13)
N4 C14 1.340(17)
N4 C18 1.351(18)
N4 H20 0.8800
N2 C5 1.344(18)
N2 C9 1.35(2)
N2 H10 0.8800
C14 N3 1.347(18)
C14 C15 1.46(2)
C1 C2 1.49(2)
C1 H1 0.9800
C1 H2 0.9800
C1 H3 0.9800
C10 C11 1.49(2)
C10 H12 0.9800
C10 H13 0.9800
C10 H11 0.9800
C11 O3 1.258(18)
C11 C12 1.37(2)
C13 O4 1.270(16)
C13 N3 1.390(18)
C13 C12 1.43(2)
C4 O2 1.255(18)
C4 N1 1.383(19)
C4 C3 1.40(2)
C2 O1 1.271(16)
C2 C3 1.39(2)
C7 C6 1.34(2)
C7 C8 1.39(2)
C7 H7 0.9500
C17 C18 1.34(2)
C17 C16 1.39(2)
C17 H18 0.9500
C18 H19 0.9500
C12 H14 0.9500
C5 N1 1.384(19)
C5 C6 1.44(2)
C8 C9 1.36(2)
C8 H8 0.9500
C3 H4 0.9500
C16 C15 1.34(2)
C16 H17 0.9500
C6 H6 0.9500
O5 C19 1.38(2)
O5 H24 0.840(10)
O7 N5 1.330(17)
N1 H5 0.8800
O9 N6 1.295(16)
O10 N6 1.267(16)
N3 H15 0.8800
O6 N5 1.254(15)
N5 O8 1.223(17)
O11 N6 1.205(15)
O13 N7 1.282(17)
O12 N7 1.246(17)
C15 H16 0.9500
C9 H9 0.9500
C19 H23 0.9800
C19 H21 0.9800
C19 H22 0.9800
N7 O14 1.244(17)
